data_1544985
loop_
_publ_author_name
'Lee, Hyeong-Hwan'
'Park, In-Hyeok'
'Kim, Seulgi'
'Lee, Eunji'
'Ju, Huiyeong'
'Jung, Jong Hwa'
'Ikeda, Mari'
'Habata, Yoichi'
'Lee, Shim Sung'

_publ_section_title
;
 Anion exchange coupled with the reduction and dimerisation of a
 copper(ii) nitrate complex of tripyridyl dithioether via a
 single-crystal-to-single-crystal transformation
;
_journal_issue 4
_journal_name_full 'Chem. Sci.'
_journal_page_first 2592
_journal_paper_doi 10.1039/C6SC05341F
_journal_volume 8
_journal_year 2017
_chemical_formula_sum 'C35 H32 Cl2 Cu4 I4 N6 S4'
_chemical_formula_weight 1497.56
_space_group_crystal_system monoclinic
_space_group_IT_number 15
_space_group_name_Hall '-C 2yc'
_space_group_name_H-M_alt 'C 1 2/c 1'
_symmetry_space_group_name_Hall '-C 2yc'
_symmetry_space_group_name_H-M 'C 1 2/c 1'
_atom_sites_solution_hydrogens geom
_audit_creation_method SHELXL-2014/7
_audit_update_record
;
2016-12-31 deposited with the CCDC.
2017-01-03 downloaded from the CCDC.
;
_cell_angle_alpha 90
_cell_angle_beta 109.4630(10)
_cell_angle_gamma 90
_cell_formula_units_Z 4
_cell_length_a 28.2650(8)
_cell_length_b 16.1159(5)
_cell_length_c 10.1658(3)
_cell_measurement_reflns_used 9934
_cell_measurement_temperature 173(2)
_cell_measurement_theta_max 28.37
_cell_measurement_theta_min 2.37
_cell_volume 4366.1(2)
_computing_cell_refinement 'Bruker SAINT'
_computing_data_collection 'Bruker APEX2'
_computing_data_reduction 'Bruker SAINT'
_computing_molecular_graphics 'SHELXL-97 (Sheldrick, 2008)'
_computing_publication_material 'SHELXL-97 (Sheldrick, 2008)'
_computing_structure_refinement 'SHELXL-2014/7 (Sheldrick, 2014)'
_computing_structure_solution 'SHELXS-97 (Sheldrick, 2008)'
_diffrn_ambient_temperature 173(2)
_diffrn_measured_fraction_theta_full 0.999
_diffrn_measured_fraction_theta_max 1.000
_diffrn_measurement_device_type 'Bruker APEX-II CCD'
_diffrn_measurement_method '\f and \w scans'
_diffrn_radiation_type MoK\a
_diffrn_radiation_wavelength 0.71073
_diffrn_reflns_av_R_equivalents 0.0449
_diffrn_reflns_av_unetI/netI 0.0362
_diffrn_reflns_Laue_measured_fraction_full 0.999
_diffrn_reflns_Laue_measured_fraction_max 1.000
_diffrn_reflns_limit_h_max 34
_diffrn_reflns_limit_h_min -34
_diffrn_reflns_limit_k_max 19
_diffrn_reflns_limit_k_min -18
_diffrn_reflns_limit_l_max 12
_diffrn_reflns_limit_l_min -12
_diffrn_reflns_number 18913
_diffrn_reflns_point_group_measured_fraction_full 0.999
_diffrn_reflns_point_group_measured_fraction_max 1.000
_diffrn_reflns_theta_full 25.242
_diffrn_reflns_theta_max 26.000
_diffrn_reflns_theta_min 2.369
_exptl_absorpt_coefficient_mu 5.100
_exptl_absorpt_correction_T_max 0.6858
_exptl_absorpt_correction_T_min 0.2178
_exptl_absorpt_correction_type multi-scan
_exptl_absorpt_process_details SADABS
_exptl_crystal_colour yellow
_exptl_crystal_density_diffrn 2.278
_exptl_crystal_description needle
_exptl_crystal_F_000 2840
_exptl_crystal_size_max 0.430
_exptl_crystal_size_mid 0.090
_exptl_crystal_size_min 0.080
_refine_diff_density_max 1.352
_refine_diff_density_min -1.413
_refine_diff_density_rms 0.146
_refine_ls_extinction_method none
_refine_ls_goodness_of_fit_ref 1.047
_refine_ls_hydrogen_treatment constr
_refine_ls_matrix_type full
_refine_ls_number_parameters 249
_refine_ls_number_reflns 4306
_refine_ls_number_restraints 0
_refine_ls_restrained_S_all 1.047
_refine_ls_R_factor_all 0.0336
_refine_ls_R_factor_gt 0.0306
_refine_ls_shift/su_max 0.001
_refine_ls_shift/su_mean 0.000
_refine_ls_structure_factor_coef Fsqd
_refine_ls_weighting_details 'w=1/[\s^2^(Fo^2^)+(0.0441P)^2^+12.2274P] where P=(Fo^2^+2Fc^2^)/3'
_refine_ls_weighting_scheme calc
_refine_ls_wR_factor_gt 0.0774
_refine_ls_wR_factor_ref 0.0801
_reflns_Friedel_coverage 0.000
_reflns_number_gt 3968
_reflns_number_total 4306
_reflns_threshold_expression 'I > 2\s(I)'
_cod_data_source_file c6sc05341f2.cif
_cod_data_source_block 1c
_cod_depositor_comments 'Adding full bibliography for 1544983--1544989.cif.'
_cod_database_code 1544985
_shelx_shelxl_version_number 2014/7
_shelx_space_group_comment
; 
The symmetry employed for this shelxl refinement is uniquely defined 
by the following loop, which should always be used as a source of 
symmetry information in preference to the above space-group names. 
They are only intended as comments. 
;
_shelx_estimated_absorpt_t_min 0.218
_shelx_estimated_absorpt_t_max 0.686

loop_
_space_group_symop_operation_xyz
'x, y, z'
'-x, y, -z+1/2'
'x+1/2, y+1/2, z'
'-x+1/2, y+1/2, -z+1/2'
'-x, -y, -z'
'x, -y, z-1/2'
'-x+1/2, -y+1/2, -z'
'x+1/2, -y+1/2, z-1/2'

loop_
_atom_site_label
_atom_site_type_symbol
_atom_site_fract_x
_atom_site_fract_y
_atom_site_fract_z
_atom_site_U_iso_or_equiv
_atom_site_adp_type
_atom_site_occupancy
_atom_site_site_symmetry_order
_atom_site_calc_flag
_atom_site_refinement_flags_posn
_atom_site_refinement_flags_adp
_atom_site_refinement_flags_occupancy
Cu1 Cu 0.21792(2) 0.24622(3) 0.35186(5) 0.02363(13) Uani 1 1 d . . .
Cu2 Cu 0.15648(2) 0.28076(3) 0.51500(5) 0.02337(13) Uani 1 1 d . . .
I1 I 0.20759(2) 0.14433(2) 0.55015(2) 0.02014(9) Uani 1 1 d . . .
I2 I 0.13292(2) 0.33355(2) 0.26083(3) 0.02370(9) Uani 1 1 d . . .
S1 S 0.20377(4) 0.40222(6) 0.62942(9) 0.0212(2) Uani 1 1 d . . .
S2 S 0.02239(5) 0.17704(8) 0.43351(12) 0.0406(3) Uani 1 1 d . . .
N1 N 0.27385(12) 0.3163(2) 0.8156(3) 0.0211(7) Uani 1 1 d . . .
N2 N 0.11185(12) 0.3022(2) 0.6363(3) 0.0225(7) Uani 1 1 d . . .
N3 N -0.01715(14) 0.0801(2) 0.5819(4) 0.0318(8) Uani 1 1 d . . .
C1 C 0.30270(16) 0.2944(3) 0.9452(4) 0.0254(9) Uani 1 1 d . . .
H1A H 0.3270 0.2520 0.9554 0.031 Uiso 1 1 calc R U .
C2 C 0.29862(16) 0.3305(3) 1.0642(4) 0.0283(9) Uani 1 1 d . . .
H2A H 0.3193 0.3126 1.1539 0.034 Uiso 1 1 calc R U .
C3 C 0.26382(17) 0.3933(3) 1.0504(4) 0.0317(10) Uani 1 1 d . . .
H3A H 0.2603 0.4193 1.1305 0.038 Uiso 1 1 calc R U .
C4 C 0.23440(16) 0.4171(3) 0.9187(4) 0.0251(9) Uani 1 1 d . . .
H4A H 0.2107 0.4607 0.9065 0.030 Uiso 1 1 calc R U .
C5 C 0.23961(14) 0.3768(2) 0.8043(4) 0.0196(8) Uani 1 1 d . . .
C6 C 0.14587(15) 0.4418(3) 0.6459(4) 0.0259(9) Uani 1 1 d . . .
H6A H 0.1538 0.4893 0.7113 0.031 Uiso 1 1 calc R U .
H6B H 0.1242 0.4625 0.5538 0.031 Uiso 1 1 calc R U .
C7 C 0.11737(15) 0.3780(3) 0.6972(4) 0.0252(9) Uani 1 1 d . . .
C8 C 0.09622(16) 0.3974(3) 0.7979(4) 0.0354(11) Uani 1 1 d . . .
H8A H 0.0999 0.4515 0.8369 0.043 Uiso 1 1 calc R U .
C9 C 0.06975(18) 0.3377(3) 0.8415(5) 0.0401(12) Uani 1 1 d . . .
H9A H 0.0561 0.3493 0.9132 0.048 Uiso 1 1 calc R U .
C10 C 0.06355(16) 0.2607(3) 0.7783(5) 0.0356(11) Uani 1 1 d . . .
H10A H 0.0455 0.2185 0.8064 0.043 Uiso 1 1 calc R U .
C11 C 0.08385(15) 0.2452(3) 0.6731(4) 0.0277(9) Uani 1 1 d . . .
C12 C 0.07456(17) 0.1649(3) 0.5959(5) 0.0329(10) Uani 1 1 d . . .
H12A H 0.0666 0.1213 0.6538 0.039 Uiso 1 1 calc R U .
H12B H 0.1051 0.1478 0.5756 0.039 Uiso 1 1 calc R U .
C13 C -0.02639(16) 0.1201(3) 0.4617(4) 0.0264(9) Uani 1 1 d . . .
C14 C -0.0563(2) 0.0381(3) 0.5978(6) 0.0470(14) Uani 1 1 d . . .
H14A H -0.0509 0.0095 0.6832 0.056 Uiso 1 1 calc R U .
C15 C -0.1022(2) 0.0340(4) 0.5014(7) 0.0553(16) Uani 1 1 d . . .
H15A H -0.1283 0.0039 0.5194 0.066 Uiso 1 1 calc R U .
C16 C -0.11080(19) 0.0739(4) 0.3770(7) 0.0521(15) Uani 1 1 d . . .
H16A H -0.1427 0.0705 0.3062 0.063 Uiso 1 1 calc R U .
C17 C -0.07288(18) 0.1188(3) 0.3555(5) 0.0391(11) Uani 1 1 d . . .
H17A H -0.0781 0.1481 0.2708 0.047 Uiso 1 1 calc R U .
C18 C 0.0000 0.3702(4) 0.2500 0.0336(14) Uani 1 2 d S T P
H18A H -0.0293 0.3341 0.2404 0.040 Uiso 0.5 1 calc R U P
H18B H 0.0293 0.3341 0.2596 0.040 Uiso 0.5 1 calc R U P
Cl1 Cl 0.01217(5) 0.43207(9) 0.40058(13) 0.0482(3) Uani 1 1 d . . .

loop_
_atom_site_aniso_label
_atom_site_aniso_U_11
_atom_site_aniso_U_22
_atom_site_aniso_U_33
_atom_site_aniso_U_23
_atom_site_aniso_U_13
_atom_site_aniso_U_12
Cu1 0.0288(3) 0.0241(3) 0.0202(2) -0.00188(19) 0.0110(2) 0.0004(2)
Cu2 0.0301(3) 0.0218(3) 0.0212(2) 0.00007(19) 0.0125(2) 0.0006(2)
I1 0.02277(15) 0.01937(16) 0.02104(14) 0.00058(9) 0.01100(11) -0.00180(9)
I2 0.02755(16) 0.02464(17) 0.01901(14) 0.00297(9) 0.00787(11) 0.00464(10)
S1 0.0273(5) 0.0196(5) 0.0180(4) 0.0002(4) 0.0092(4) -0.0002(4)
S2 0.0439(7) 0.0402(7) 0.0327(6) 0.0110(5) 0.0059(5) -0.0166(5)
N1 0.0223(17) 0.0209(18) 0.0211(16) -0.0013(13) 0.0085(13) -0.0021(13)
N2 0.0197(16) 0.0281(19) 0.0205(16) 0.0053(14) 0.0077(13) 0.0047(14)
N3 0.040(2) 0.025(2) 0.035(2) -0.0060(16) 0.0198(17) -0.0129(16)
C1 0.025(2) 0.031(2) 0.0210(19) 0.0016(16) 0.0090(16) -0.0013(17)
C2 0.029(2) 0.036(3) 0.0192(19) -0.0007(17) 0.0068(17) 0.0012(18)
C3 0.037(2) 0.037(3) 0.022(2) -0.0098(18) 0.0112(18) -0.002(2)
C4 0.029(2) 0.023(2) 0.0223(19) -0.0038(16) 0.0071(17) 0.0025(17)
C5 0.0229(19) 0.016(2) 0.0195(18) -0.0019(15) 0.0073(15) -0.0059(15)
C6 0.031(2) 0.024(2) 0.0223(19) -0.0001(16) 0.0078(17) 0.0082(17)
C7 0.023(2) 0.034(2) 0.0175(18) 0.0012(17) 0.0056(16) 0.0066(18)
C8 0.029(2) 0.051(3) 0.026(2) -0.007(2) 0.0078(19) 0.008(2)
C9 0.028(2) 0.072(4) 0.024(2) 0.005(2) 0.0149(19) 0.008(2)
C10 0.023(2) 0.057(3) 0.030(2) 0.016(2) 0.0125(19) 0.005(2)
C11 0.022(2) 0.035(3) 0.026(2) 0.0103(18) 0.0072(17) 0.0061(18)
C12 0.024(2) 0.034(3) 0.042(3) 0.007(2) 0.012(2) -0.0012(18)
C13 0.030(2) 0.016(2) 0.035(2) -0.0052(17) 0.0136(18) -0.0002(17)
C14 0.068(4) 0.040(3) 0.048(3) -0.020(2) 0.039(3) -0.030(3)
C15 0.050(3) 0.056(4) 0.077(4) -0.037(3) 0.043(3) -0.031(3)
C16 0.028(3) 0.058(4) 0.069(4) -0.028(3) 0.014(3) -0.003(2)
C17 0.034(3) 0.035(3) 0.046(3) -0.007(2) 0.009(2) 0.009(2)
C18 0.030(3) 0.034(4) 0.037(3) 0.000 0.011(3) 0.000
Cl1 0.0458(7) 0.0501(8) 0.0422(7) -0.0110(6) 0.0061(6) 0.0020(6)

loop_
_atom_type_symbol
_atom_type_description
_atom_type_scat_dispersion_real
_atom_type_scat_dispersion_imag
_atom_type_scat_source
C C 0.0033 0.0016 'International Tables Vol C Tables 4.2.6.8 and 6.1.1.4'
H H 0.0000 0.0000 'International Tables Vol C Tables 4.2.6.8 and 6.1.1.4'
N N 0.0061 0.0033 'International Tables Vol C Tables 4.2.6.8 and 6.1.1.4'
S S 0.1246 0.1234 'International Tables Vol C Tables 4.2.6.8 and 6.1.1.4'
Cu Cu 0.3201 1.2651 'International Tables Vol C Tables 4.2.6.8 and 6.1.1.4'
I I -0.4742 1.8119 'International Tables Vol C Tables 4.2.6.8 and 6.1.1.4'
Cl Cl 0.1484 0.1585 'International Tables Vol C Tables 4.2.6.8 and 6.1.1.4'

loop_
_geom_angle_atom_site_label_1
_geom_angle_atom_site_label_2
_geom_angle_atom_site_label_3
_geom_angle
_geom_angle_site_symmetry_1
_geom_angle_site_symmetry_3
N1 Cu1 I2 107.96(9) 7_556 .
N1 Cu1 I1 109.86(9) 7_556 7_556
I2 Cu1 I1 106.712(19) . 7_556
N1 Cu1 I1 113.04(9) 7_556 .
I2 Cu1 I1 105.756(18) . .
I1 Cu1 I1 113.102(17) 7_556 .
N1 Cu1 Cu2 147.42(9) 7_556 .
I2 Cu1 Cu2 56.071(15) . .
I1 Cu1 Cu2 102.299(19) 7_556 .
I1 Cu1 Cu2 55.904(14) . .
N1 Cu1 Cu1 131.56(10) 7_556 7_556
I2 Cu1 Cu1 120.47(3) . 7_556
I1 Cu1 Cu1 56.850(17) 7_556 7_556
I1 Cu1 Cu1 56.252(16) . 7_556
Cu2 Cu1 Cu1 71.47(2) . 7_556
N2 Cu2 S1 85.84(10) . .
N2 Cu2 I2 122.39(9) . .
S1 Cu2 I2 97.49(3) . .
N2 Cu2 I1 118.90(9) . .
S1 Cu2 I1 115.11(3) . .
I2 Cu2 I1 111.294(18) . .
N2 Cu2 Cu1 178.22(10) . .
S1 Cu2 Cu1 95.27(3) . .
I2 Cu2 Cu1 58.882(15) . .
I1 Cu2 Cu1 59.361(15) . .
Cu2 I1 Cu1 79.917(17) . 7_556
Cu2 I1 Cu1 64.734(16) . .
Cu1 I1 Cu1 66.899(17) 7_556 .
Cu2 I2 Cu1 65.047(15) . .
C5 S1 C6 102.71(18) . .
C5 S1 Cu2 109.37(13) . .
C6 S1 Cu2 87.61(14) . .
C13 S2 C12 103.8(2) . .
C1 N1 C5 117.1(3) . .
C1 N1 Cu1 118.9(3) . 7_556
C5 N1 Cu1 123.9(3) . 7_556
C11 N2 C7 118.6(3) . .
C11 N2 Cu2 125.8(3) . .
C7 N2 Cu2 115.1(3) . .
C13 N3 C14 115.8(4) . .
N1 C1 C2 123.1(4) . .
C1 C2 C3 118.9(4) . .
C4 C3 C2 118.7(4) . .
C3 C4 C5 119.3(4) . .
N1 C5 C4 122.8(4) . .
N1 C5 S1 113.9(3) . .
C4 C5 S1 123.3(3) . .
C7 C6 S1 113.3(3) . .
N2 C7 C8 122.0(4) . .
N2 C7 C6 116.9(3) . .
C8 C7 C6 121.1(4) . .
C9 C8 C7 119.7(5) . .
C8 C9 C10 118.3(4) . .
C9 C10 C11 119.8(4) . .
N2 C11 C10 121.4(4) . .
N2 C11 C12 117.6(4) . .
C10 C11 C12 121.0(4) . .
C11 C12 S2 109.4(3) . .
N3 C13 C17 123.4(4) . .
N3 C13 S2 118.6(3) . .
C17 C13 S2 118.0(4) . .
C15 C14 N3 124.6(5) . .
C14 C15 C16 118.9(5) . .
C15 C16 C17 119.3(5) . .
C16 C17 C13 118.0(5) . .
Cl1 C18 Cl1 111.1(4) . 2

loop_
_geom_bond_atom_site_label_1
_geom_bond_atom_site_label_2
_geom_bond_distance
_geom_bond_site_symmetry_2
Cu1 N1 2.057(3) 7_556
Cu1 I2 2.6700(6) .
Cu1 I1 2.6718(5) 7_556
Cu1 I1 2.6902(5) .
Cu1 Cu2 2.8276(7) .
Cu1 Cu1 2.9556(9) 7_556
Cu2 N2 2.066(3) .
Cu2 S1 2.4362(11) .
Cu2 I2 2.5877(5) .
Cu2 I1 2.5893(6) .
I1 Cu1 2.6718(5) 7_556
S1 C5 1.776(4) .
S1 C6 1.815(4) .
S2 C13 1.757(4) .
S2 C12 1.821(5) .
N1 C1 1.346(5) .
N1 C5 1.351(5) .
N1 Cu1 2.057(3) 7_556
N2 C11 1.345(5) .
N2 C7 1.354(5) .
N3 C13 1.328(6) .
N3 C14 1.352(6) .
C1 C2 1.381(6) .
C2 C3 1.385(6) .
C3 C4 1.375(6) .
C4 C5 1.382(5) .
C6 C7 1.503(6) .
C7 C8 1.382(6) .
C8 C9 1.378(7) .
C9 C10 1.382(7) .
C10 C11 1.395(6) .
C11 C12 1.490(6) .
C13 C17 1.396(6) .
C14 C15 1.341(8) .
C15 C16 1.366(9) .
C16 C17 1.370(8) .
C18 Cl1 1.762(4) .
C18 Cl1 1.762(4) 2
